data_7250685
loop_
_publ_author_name
'Li, Cong'
'Lu, Zu-jia'
'Zhang, Chao'
'Xu, Mei-qi'
'Zhao, Bin-shan'
'Yu, Qi-yao'
'Zhang, Jian-guo'

_publ_section_title
;
 Noncovalent synergistic-directed crystallization (NSDC): a halogen
 engineering strategy for multifunctional energetic crystals
;
_journal_issue 31
_journal_name_full CrystEngComm
_journal_page_first 5346
_journal_page_last 5355
_journal_paper_doi 10.1039/D5CE00606F
_journal_volume 27
_journal_year 2025
_chemical_formula_moiety 'C8 H6 F2 N4 O2'
_chemical_formula_sum 'C8 H6 F2 N4 O2'
_chemical_formula_weight 228.17
_space_group_crystal_system monoclinic
_space_group_IT_number 14
_space_group_name_Hall '-P 2ybc'
_space_group_name_H-M_alt 'P 1 21/c 1'
_atom_sites_solution_hydrogens geom
_atom_sites_solution_primary dual
_audit_creation_date 2025-02-23
_audit_creation_method
;
Olex2 1.5-ac6-020
(compiled 2024.02.14 svn.r2f8d729c for Rigaku Oxford Diffraction, GUI svn.r6966)
;
_audit_update_record
;
2025-06-11 deposited with the CCDC.	2025-07-15 downloaded from the CCDC.
;
_cell_angle_alpha 90
_cell_angle_beta 99.490(4)
_cell_angle_gamma 90
_cell_formula_units_Z 4
_cell_length_a 6.8400(3)
_cell_length_b 18.3788(8)
_cell_length_c 7.3602(4)
_cell_measurement_reflns_used 3219
_cell_measurement_temperature 100.00(10)
_cell_measurement_theta_max 70.3770
_cell_measurement_theta_min 4.7660
_cell_volume 912.60(8)
_computing_cell_refinement 'CrysAlisPro 1.171.43.127a (Rigaku OD, 2024)'
_computing_data_collection 'CrysAlisPro system (CCD 43.127a 64-bit (release 16-06-2024))'
_computing_data_reduction 'CrysAlisPro 1.171.43.127a (Rigaku OD, 2024)'
_computing_molecular_graphics 'Olex2 1.5-ac6-020 (Dolomanov et al., 2009)'
_computing_publication_material 'Olex2 1.5-ac6-020 (Dolomanov et al., 2009)'
_computing_structure_refinement 'SHELXL 2018/1 (Sheldrick, 2015)'
_computing_structure_solution 'SHELXT 2014/5 (Sheldrick, 2014)'
_diffrn_ambient_environment N~2~
_diffrn_ambient_temperature 100.00(10)
_diffrn_detector 'Hybrid Pixel Array Detector'
_diffrn_detector_area_resol_mean 10.0000
_diffrn_detector_type HyPix
_diffrn_measured_fraction_theta_full 0.990
_diffrn_measured_fraction_theta_max 0.972
_diffrn_measurement_details
;
List of Runs (angles in degrees, time in seconds):

  # Type    Start    End  Width  t~exp~   \w     \q     \k     \f   Frames
#--------------------------------------------------------------------------
  1  \w    -57.00 -17.00   0.50    0.05    --  -97.00  50.00  60.00   80
  2  \w    -45.00 -16.00   0.50    0.05    --  -97.00  38.00   0.00   58
  3  \w    -42.00 -16.00   0.50    0.05    --  -97.00  38.00 -30.00   52
  4  \w    -43.00 -18.00   0.50    0.05    --  -97.00  38.00 -60.00   50
  5  \w    -44.00 -14.00   0.50    0.05    --  -97.00  38.00-150.00   60
  6  \w    -46.00 -20.00   0.50    0.05    --  -97.00  38.00-180.00   52
  7  \w    -46.00 -21.00   0.50    0.05    --  -97.00  38.00-120.00   50
  8  \w    -15.00  22.00   0.50    0.05    --  -56.47  15.00-150.00   74
  9  \w    -26.00  25.00   0.50    0.05    --  -56.47  15.00 -30.00  102
 10  \w    -33.00  13.00   0.50    0.05    --  -56.47  30.00  90.00   92
 11  \w    -43.00 -18.00   0.50    0.05    --  -97.00  38.00 120.00   50
 12  \w    -45.00 -19.00   0.50    0.05    --  -97.00  38.00 150.00   52
 13  \w   -103.00 -50.00   0.50    0.05    --  -56.47 101.00 122.00  106
 14  \w   -121.00 -95.00   0.50    0.05    --  -56.47-101.00  18.00   52
 15  \w   -155.00-124.00   0.50    0.05    --  -56.47-101.00  18.00   62
 16  \w   -157.00-132.00   0.50    0.05    --  -97.00-101.00  18.00   50
 17  \w   -129.00-103.00   0.50    0.05    --  -97.00-104.00 150.00   52
 18  \w   -174.00-130.00   0.50    0.05    --  -97.00-104.00 150.00   88
 19  \w   -101.00 -51.00   0.50    0.05    --  -97.00 101.00 122.00  100
 20  \w    -45.00  20.00   0.50    0.05    --   56.47 -15.00  60.00  130
 21  \w     17.00  64.00   0.50    0.05    --  112.93 -64.00  60.00   94
 22  \w     45.00  70.00   0.50    0.05    --  112.93 -64.00  30.00   50
 23  \w     25.00  50.00   0.50    0.05    --  112.93 -50.00   0.00   50
 24  \w     16.00  72.00   0.50    0.05    --  112.93 -64.00 -30.00  112
 25  \w     29.00  70.00   0.50    0.05    --  112.93 -64.00-120.00   82
 26  \w     14.00  64.00   0.50    0.05    --  112.93 -64.00-150.00  100
 27  \w     15.00  40.00   0.50    0.05    --  112.93 -64.00-180.00   50
 28  \w     19.00  44.00   0.50    0.05    --  112.93 -50.00-180.00   50
 29  \w     20.00  46.00   0.50    0.05    --  112.93 -50.00-150.00   52
 30  \w     27.00  54.00   0.50    0.05    --  112.93 -50.00 -90.00   54
 31  \w     19.00  44.00   0.50    0.05    --  112.93 -50.00 -60.00   50
 32  \w     26.00  52.00   0.50    0.05    --  112.93 -50.00  60.00   52
 33  \w     21.00  47.00   0.50    0.05    --  112.93 -50.00  90.00   52
 34  \w     20.00  46.00   0.50    0.05    --  112.93 -92.00  60.00   52
 35  \w     17.00  42.00   0.50    0.05    --   56.47-101.00  18.00   50
 36  \w     52.00  89.00   0.50    0.05    --  112.93-101.00  18.00   74
 37  \w     53.00  99.00   0.50    0.05    --  112.93 -92.00  60.00   92
 38  \w     46.00  98.00   0.50    0.05    --  112.93-104.00 150.00  104
 39  \w      4.00  29.00   0.50    0.05    --    0.00-101.00  18.00   50
 40  \w     18.00  79.00   0.50    0.05    --    0.00  19.00   0.00  122
 41  \w     97.00 124.00   0.50    0.05    --   56.47 101.00 122.00   54
 42  \w     90.00 124.00   0.50    0.05    --  112.93 101.00 122.00   68
 43  \w     79.00 127.00   0.50    0.05    --   56.47 125.00  60.00   96
 44  \w    -29.00  -4.00   0.50    0.05    --    0.00  19.00   0.00   50
 45  \w    -55.00 -30.00   0.50    0.05    --    0.00 101.00 122.00   50
 46  \w   -105.00 -78.00   0.50    0.05    --    0.00 179.00  90.00   54
;
_diffrn_measurement_device 'four-circle diffractometer'
_diffrn_measurement_device_type 'ROD, Synergy Custom system, HyPix'
_diffrn_measurement_method '\w scans'
_diffrn_orient_matrix_type 'CrysAlisPro convention (1999,Acta A55,543-557)'
_diffrn_orient_matrix_UB_11 0.0594027000
_diffrn_orient_matrix_UB_12 0.0258513000
_diffrn_orient_matrix_UB_13 0.2007086000
_diffrn_orient_matrix_UB_21 -0.0891158000
_diffrn_orient_matrix_UB_22 0.0754344000
_diffrn_orient_matrix_UB_23 -0.0540357000
_diffrn_orient_matrix_UB_31 -0.2016563000
_diffrn_orient_matrix_UB_32 -0.0257199000
_diffrn_orient_matrix_UB_33 0.0433536000
_diffrn_radiation_monochromator mirror
_diffrn_radiation_probe x-ray
_diffrn_radiation_type 'Cu K\a'
_diffrn_radiation_wavelength 1.54184
_diffrn_reflns_av_R_equivalents 0.0227
_diffrn_reflns_av_unetI/netI 0.0232
_diffrn_reflns_Laue_measured_fraction_full 0.990
_diffrn_reflns_Laue_measured_fraction_max 0.972
_diffrn_reflns_limit_h_max 5
_diffrn_reflns_limit_h_min -8
_diffrn_reflns_limit_k_max 19
_diffrn_reflns_limit_k_min -22
_diffrn_reflns_limit_l_max 8
_diffrn_reflns_limit_l_min -7
_diffrn_reflns_number 4179
_diffrn_reflns_point_group_measured_fraction_full 0.990
_diffrn_reflns_point_group_measured_fraction_max 0.972
_diffrn_reflns_theta_full 67.684
_diffrn_reflns_theta_max 70.513
_diffrn_reflns_theta_min 4.812
_diffrn_source 'Rotating-anode X-ray tube'
_diffrn_source_type 'Rigaku (Cu) X-ray Source'
_exptl_absorpt_coefficient_mu 1.323
_exptl_absorpt_correction_T_max 1.00000
_exptl_absorpt_correction_T_min 0.70071
_exptl_absorpt_correction_type multi-scan
_exptl_absorpt_process_details
;
CrysAlisPro 1.171.43.127a (Rigaku Oxford Diffraction, 2024)
Empirical absorption correction using spherical harmonics,
implemented in SCALE3 ABSPACK scaling algorithm.
;
_exptl_crystal_colour 'clear light colourless'
_exptl_crystal_colour_lustre clear
_exptl_crystal_colour_modifier light
_exptl_crystal_colour_primary colourless
_exptl_crystal_density_diffrn 1.661
_exptl_crystal_description block
_exptl_crystal_F_000 464
_exptl_crystal_recrystallization_method 'Re-crystallisation from solvent: ethyl acetate'
_exptl_crystal_size_max 0.2
_exptl_crystal_size_mid 0.16
_exptl_crystal_size_min 0.11
_refine_diff_density_max 0.224
_refine_diff_density_min -0.255
_refine_diff_density_rms 0.048
_refine_ls_extinction_method none
_refine_ls_goodness_of_fit_ref 1.024
_refine_ls_hydrogen_treatment constr
_refine_ls_matrix_type full
_refine_ls_number_parameters 146
_refine_ls_number_reflns 1696
_refine_ls_number_restraints 0
_refine_ls_restrained_S_all 1.024
_refine_ls_R_factor_all 0.0386
_refine_ls_R_factor_gt 0.0351
_refine_ls_shift/su_max 0.001
_refine_ls_shift/su_mean 0.000
_refine_ls_structure_factor_coef Fsqd
_refine_ls_weighting_details 'w=1/[\s^2^(Fo^2^)+(0.0551P)^2^+0.4172P] where P=(Fo^2^+2Fc^2^)/3'
_refine_ls_weighting_scheme calc
_refine_ls_wR_factor_gt 0.0941
_refine_ls_wR_factor_ref 0.0964
_reflns_Friedel_coverage 0.000
_reflns_number_gt 1541
_reflns_number_total 1696
_reflns_threshold_expression 'I > 2\s(I)'
_cod_data_source_file d5ce00606f2.cif
_cod_data_source_block 1
_cod_depositor_comments 'Adding full bibliography for 7250684--7250685.cif.'
_cod_database_code 7250685
_shelx_shelxl_version_number 2018/1
_chemical_oxdiff_formula chonf
_shelx_space_group_comment
;
The symmetry employed for this shelxl refinement is uniquely defined
by the following loop, which should always be used as a source of
symmetry information in preference to the above space-group names.
They are only intended as comments.
;
_shelx_estimated_absorpt_t_max 0.868
_shelx_estimated_absorpt_t_min 0.778
_olex2_refinement_description
;
1. Fixed Uiso
 At 1.2 times of:
  All C(H) groups
 At 1.5 times of:
  All C(H,H,H) groups
2.a Ternary CH refined with riding coordinates:
 C00F(H00F)
2.b Aromatic/amide H refined with riding coordinates:
 C3(H3), C2(H2)
2.c Idealised Me refined as rotating group:
 C7(H7A,H7B,H7C)
;
_olex2_submission_special_instructions 'No special instructions were received'
_oxdiff_exptl_absorpt_empirical_details
;
Empirical correction (ABSPACK) includes:
- Absorption correction using spherical harmonics
- Frame scaling
;
_oxdiff_exptl_absorpt_empirical_full_max 2.728
_oxdiff_exptl_absorpt_empirical_full_min 0.680

loop_
_space_group_symop_operation_xyz
'x, y, z'
'-x, y+1/2, -z+1/2'
'-x, -y, -z'
'x, -y-1/2, z-1/2'

loop_
_atom_site_label
_atom_site_type_symbol
_atom_site_fract_x
_atom_site_fract_y
_atom_site_fract_z
_atom_site_U_iso_or_equiv
_atom_site_adp_type
_atom_site_occupancy
_atom_site_site_symmetry_order
_atom_site_calc_flag
_atom_site_refinement_flags_posn
_atom_site_refinement_flags_adp
_atom_site_refinement_flags_occupancy
_atom_site_disorder_assembly
_atom_site_disorder_group
F1 F 0.22285(14) 0.51076(5) 0.52761(14) 0.0338(3) Uani 1 1 d . . . . .
F2 F 0.34573(15) 0.51221(5) 0.27578(15) 0.0383(3) Uani 1 1 d . . . . .
O1 O -0.03613(15) 0.85023(6) 0.17041(15) 0.0258(3) Uani 1 1 d . . . . .
O2 O 0.11694(16) 0.90782(6) 0.40933(15) 0.0282(3) Uani 1 1 d . . . . .
N3 N -0.04304(17) 0.69820(6) 0.25563(17) 0.0202(3) Uani 1 1 d . . . . .
N1 N 0.14455(17) 0.60447(6) 0.32827(17) 0.0203(3) Uani 1 1 d . . . . .
N4 N 0.09410(17) 0.85467(6) 0.30662(16) 0.0197(3) Uani 1 1 d . . . . .
N2 N -0.04265(17) 0.62759(7) 0.25988(17) 0.0224(3) Uani 1 1 d . . . . .
C1 C 0.2700(2) 0.66235(7) 0.36885(19) 0.0184(3) Uani 1 1 d . . . . .
C6 C 0.14681(19) 0.72202(7) 0.32139(18) 0.0176(3) Uani 1 1 d . . . . .
C4 C 0.4264(2) 0.80199(8) 0.41872(19) 0.0201(3) Uani 1 1 d . . . . .
C3 C 0.5445(2) 0.73863(8) 0.46131(19) 0.0216(3) Uani 1 1 d . . . . .
H3 H 0.681551 0.744915 0.507461 0.026 Uiso 1 1 calc R U . . .
C5 C 0.2274(2) 0.79251(7) 0.35081(19) 0.0183(3) Uani 1 1 d . . . . .
C2 C 0.4723(2) 0.66900(8) 0.4397(2) 0.0210(3) Uani 1 1 d . . . . .
H2 H 0.554574 0.627717 0.471006 0.025 Uiso 1 1 calc R U . . .
C00F C 0.1812(2) 0.52829(8) 0.3459(2) 0.0263(3) Uani 1 1 d . . . . .
H00F H 0.065075 0.499859 0.282442 0.032 Uiso 1 1 calc R U . . .
C7 C 0.5279(2) 0.87480(8) 0.4427(2) 0.0269(3) Uani 1 1 d . . . . .
H7A H 0.530887 0.891868 0.569292 0.040 Uiso 1 1 calc R U . . .
H7B H 0.455153 0.909838 0.356582 0.040 Uiso 1 1 calc R U . . .
H7C H 0.663786 0.870109 0.417943 0.040 Uiso 1 1 calc R U . . .

loop_
_atom_site_aniso_label
_atom_site_aniso_U_11
_atom_site_aniso_U_22
_atom_site_aniso_U_33
_atom_site_aniso_U_23
_atom_site_aniso_U_13
_atom_site_aniso_U_12
F1 0.0298(5) 0.0267(5) 0.0412(6) 0.0084(4) -0.0051(4) 0.0012(4)
F2 0.0314(5) 0.0273(5) 0.0572(7) -0.0079(4) 0.0102(5) 0.0097(4)
O1 0.0193(5) 0.0261(5) 0.0291(6) 0.0030(4) -0.0044(4) 0.0036(4)
O2 0.0294(6) 0.0208(5) 0.0329(6) -0.0030(4) 0.0009(5) 0.0045(4)
N3 0.0131(6) 0.0209(6) 0.0255(6) -0.0001(5) 0.0004(5) 0.0003(4)
N1 0.0137(6) 0.0194(6) 0.0261(6) -0.0013(5) -0.0021(5) 0.0016(4)
N4 0.0153(6) 0.0199(6) 0.0240(6) 0.0036(5) 0.0029(5) 0.0005(5)
N2 0.0143(6) 0.0220(6) 0.0289(7) -0.0005(5) -0.0019(5) 0.0007(5)
C1 0.0150(7) 0.0197(7) 0.0203(7) -0.0009(5) 0.0018(5) 0.0008(5)
C6 0.0120(7) 0.0214(7) 0.0193(6) -0.0003(5) 0.0025(5) 0.0009(5)
C4 0.0171(7) 0.0226(7) 0.0202(7) 0.0023(5) 0.0024(5) -0.0014(5)
C3 0.0106(7) 0.0288(8) 0.0246(7) 0.0014(6) 0.0009(5) 0.0004(5)
C5 0.0155(7) 0.0196(7) 0.0199(7) 0.0022(5) 0.0033(5) 0.0022(5)
C2 0.0149(7) 0.0230(7) 0.0243(7) 0.0003(5) 0.0007(5) 0.0041(5)
C00F 0.0217(7) 0.0186(7) 0.0366(8) -0.0033(6) -0.0015(6) 0.0024(6)
C7 0.0181(7) 0.0250(8) 0.0366(8) 0.0047(6) 0.0012(6) -0.0053(6)

loop_
_atom_type_symbol
_atom_type_description
_atom_type_scat_dispersion_real
_atom_type_scat_dispersion_imag
_atom_type_scat_source
C C 0.0181 0.0091 'International Tables Vol C Tables 4.2.6.8 and 6.1.1.4'
H H 0.0000 0.0000 'International Tables Vol C Tables 4.2.6.8 and 6.1.1.4'
F F 0.0727 0.0534 'International Tables Vol C Tables 4.2.6.8 and 6.1.1.4'
N N 0.0311 0.0180 'International Tables Vol C Tables 4.2.6.8 and 6.1.1.4'
O O 0.0492 0.0322 'International Tables Vol C Tables 4.2.6.8 and 6.1.1.4'

loop_
_geom_angle_atom_site_label_1
_geom_angle_atom_site_label_2
_geom_angle_atom_site_label_3
_geom_angle
_geom_angle_site_symmetry_1
_geom_angle_site_symmetry_3
_geom_angle_publ_flag
N2 N3 C6 108.09(11) . . ?
N2 N1 C1 110.78(11) . . ?
N2 N1 C00F 118.71(12) . . ?
C1 N1 C00F 130.51(12) . . ?
O1 N4 O2 123.78(12) . . ?
O1 N4 C5 118.05(11) . . ?
O2 N4 C5 118.16(12) . . ?
N3 N2 N1 108.57(11) . . ?
N1 C1 C6 103.07(12) . . ?
N1 C1 C2 133.95(13) . . ?
C6 C1 C2 122.98(13) . . ?
N3 C6 C1 109.49(12) . . ?
N3 C6 C5 131.79(12) . . ?
C1 C6 C5 118.69(12) . . ?
C3 C4 C7 117.91(13) . . ?
C5 C4 C3 117.80(13) . . ?
C5 C4 C7 124.23(13) . . ?
C2 C3 C4 123.91(13) . . ?
C6 C5 N4 117.98(12) . . ?
C4 C5 N4 121.49(12) . . ?
C4 C5 C6 120.53(12) . . ?
C3 C2 C1 116.04(12) . . ?
F1 C00F N1 109.11(12) . . ?
F2 C00F F1 105.81(12) . . ?
F2 C00F N1 109.09(13) . . ?

loop_
_geom_bond_atom_site_label_1
_geom_bond_atom_site_label_2
_geom_bond_distance
_geom_bond_site_symmetry_2
_geom_bond_publ_flag
F1 C00F 1.3598(19) . ?
F2 C00F 1.3455(19) . ?
O1 N4 1.2291(16) . ?
O2 N4 1.2293(16) . ?
N3 N2 1.2981(17) . ?
N3 C6 1.3802(18) . ?
N1 N2 1.3642(16) . ?
N1 C1 1.3684(18) . ?
N1 C00F 1.4245(18) . ?
N4 C5 1.4644(17) . ?
C1 C6 1.3919(19) . ?
C1 C2 1.402(2) . ?
C6 C5 1.4106(19) . ?
C4 C3 1.422(2) . ?
C4 C5 1.382(2) . ?
C4 C7 1.504(2) . ?
C3 C2 1.371(2) . ?
